data_7111437
loop_
_publ_author_name
'Kimura, Shinya'
'Maejima, Tomoko'
'Suzuki, Hideaki'
'Chiba, Ryoma'
'Mori, Hatsumi'
'Kawamoto, Tadashi'
'Mori, Takehiko'
'Moriyama, Hiroshi'
'Nishio, Yutaka'
'Kajita, Koji'

_publ_section_title
;
 A new organic superconductor ?-(meso-DMBEDT-TTF)2PF6
;
_journal_issue 21
_journal_name_full 'Chemical Communications'
_journal_page_first 2454
_journal_page_last 2455
_journal_paper_doi 10.1039/b409631b
_journal_year 2004
_chemical_formula_sum 'C24 H24 F6 P S16'
_chemical_formula_weight 970.38
_space_group_IT_number 2
_symmetry_cell_setting triclinic
_symmetry_Int_Tables_number 2
_symmetry_space_group_name_Hall '-P 1'
_symmetry_space_group_name_H-M 'P -1'
_cell_angle_alpha 90.84(5)
_cell_angle_beta 109.37(5)
_cell_angle_gamma 88.87(6)
_cell_formula_units_Z 1
_cell_length_a 9.115(8)
_cell_length_b 15.649(8)
_cell_length_c 6.737(3)
_cell_measurement_reflns_used 25
_cell_measurement_temperature 298.2
_cell_measurement_theta_max 17.2
_cell_measurement_theta_min 15.0
_cell_volume 906.4(10)
_computing_cell_refinement 'MSC/AFC Diffractometer Control'
_computing_data_collection 'MSC/AFC Diffractometer Control'
_computing_data_reduction 'teXsan for Windows version 1.06'
_computing_publication_material 'teXsan for Windows version 1.06'
_computing_structure_refinement 'teXsan for Windows version 1.06'
_computing_structure_solution
;
SIR92 (Altomare, et. al. 1994)
;
_diffrn_ambient_temperature 298.2
_diffrn_measured_fraction_theta_full 0.927
_diffrn_measured_fraction_theta_max 0.927
_diffrn_measurement_device 'Rigaku AFC7R'
_diffrn_measurement_method \w-2\q
_diffrn_orient_matrix_UB_11 0.11209
_diffrn_orient_matrix_UB_12 0.00114
_diffrn_orient_matrix_UB_13 0.08960
_diffrn_orient_matrix_UB_21 -0.00519
_diffrn_orient_matrix_UB_22 -0.06120
_diffrn_orient_matrix_UB_23 0.03749
_diffrn_orient_matrix_UB_31 0.03056
_diffrn_orient_matrix_UB_32 -0.01841
_diffrn_orient_matrix_UB_33 -0.12379
_diffrn_radiation_detector 'scintillation counter'
_diffrn_radiation_monochromator graphite
_diffrn_radiation_source 'Rigaku rotating anode'
_diffrn_radiation_type 'Mo K\a'
_diffrn_radiation_wavelength 0.7107
_diffrn_reflns_av_R_equivalents 0.15880
_diffrn_reflns_av_sigmaI/netI 0.163
_diffrn_reflns_limit_h_max 12
_diffrn_reflns_limit_h_min -12
_diffrn_reflns_limit_k_max 22
_diffrn_reflns_limit_k_min -22
_diffrn_reflns_limit_l_max 0
_diffrn_reflns_limit_l_min -9
_diffrn_reflns_number 5687
_diffrn_reflns_reduction_process 'Lp corrections applied'
_diffrn_reflns_theta_full 30.02
_diffrn_reflns_theta_max 30.02
_diffrn_reflns_theta_min 2.61
_diffrn_standards_decay_% -0.31
_diffrn_standards_interval_count 150
_diffrn_standards_number 1
_exptl_absorpt_coefficient_mu 1.050
_exptl_absorpt_correction_T_max 0.999
_exptl_absorpt_correction_T_min 0.927
_exptl_absorpt_correction_type
;
\y scans (North,Phillips & Matthews, 1968)
;
_exptl_crystal_colour black
_exptl_crystal_density_diffrn 1.778
_exptl_crystal_density_meas ?
_exptl_crystal_description plate
_exptl_crystal_F_000 493.00
_exptl_crystal_size_max 0.88
_exptl_crystal_size_mid 0.075
_exptl_crystal_size_min 0.025
_refine_diff_density_max 0.69
_refine_diff_density_min -0.70
_refine_ls_extinction_method none
_refine_ls_goodness_of_fit_all 0.672
_refine_ls_goodness_of_fit_ref 0.670
_refine_ls_hydrogen_treatment noref
_refine_ls_matrix_type full
_refine_ls_number_constraints 0
_refine_ls_number_parameters 214
_refine_ls_number_reflns 1422
_refine_ls_number_restraints 0
_refine_ls_R_factor_all 0.0732
_refine_ls_R_factor_gt 0.0730
_refine_ls_shift/su_max 0.0100
_refine_ls_shift/su_mean 0.0026
_refine_ls_structure_factor_coef F
_refine_ls_weighting_details 'w = 1/[\s^2^(Fo) + 0.02244|Fo|^2^]'
_refine_ls_weighting_scheme sigma
_refine_ls_wR_factor_all 0.0960
_refine_ls_wR_factor_ref 0.0960
_reflns_number_gt 1422
_reflns_number_total 5274
_reflns_threshold_expression I>3.00\s(I)
_cod_data_source_file b409631bsup1.cif
_cod_data_source_block b-(meso-DMBEDT-TTF)2PF6
_cod_depositor_comments
;
The following automatic conversions were performed:

'_exptl_crystal_density_meas' value 'not measured' was changed to '?'
- the value is perceived as not measured.

Automatic conversion script
Id: cif_fix_values 3008 2015-01-20 13:52:24Z robertas 
;
_cod_original_cell_volume 906(1)
_cod_original_sg_symbol_H-M 'P -1       '
_cod_original_formula_sum 'C24 H24 F6 P S16 '
_cod_database_code 7111437

loop_
_symmetry_equiv_pos_as_xyz
'   +x,   +y,   +z'
'   -x,   -y,   -z'

loop_
_atom_site_label
_atom_site_fract_x
_atom_site_fract_y
_atom_site_fract_z
_atom_site_U_iso_or_equiv
_atom_site_occupancy
_atom_site_refinement_flags
_atom_site_adp_type
_atom_site_calc_flag
S(1) 1.0724(6) 0.2825(3) 0.2834(7) 0.066(2) 1.000 . Uani d
S(2) 0.9206(6) 0.3008(3) 0.6990(6) 0.056(1) 1.000 . Uani d
S(3) 0.8760(5) 0.4343(2) 0.1204(6) 0.047(1) 1.000 . Uani d
S(4) 0.7557(5) 0.4507(2) 0.4720(6) 0.043(1) 1.000 . Uani d
S(5) 0.6702(5) 0.5951(2) -0.1055(6) 0.044(1) 1.000 . Uani d
S(6) 0.5423(5) 0.6136(2) 0.2397(6) 0.044(1) 1.000 . Uani d
S(7) 0.5219(5) 0.7506(2) -0.3268(6) 0.047(1) 1.000 . Uani d
S(8) 0.3613(5) 0.7703(3) 0.0769(7) 0.055(1) 1.000 . Uani d
P(1) 1.0000 1.0000 0.0000 0.057(2) 1.000 S Uani d
F(1) 1.081(2) 0.913(1) 0.068(3) 0.174(9) 1.000 . Uani d
F(2) 0.928(2) 0.997(1) 0.180(2) 0.125(6) 1.000 . Uani d
F(3) 0.855(2) 0.954(1) -0.151(3) 0.151(7) 1.000 . Uani d
C(1) 1.075(2) 0.204(1) 0.478(3) 0.063(6) 1.000 . Uani d
C(2) 1.084(2) 0.239(1) 0.686(3) 0.072(6) 1.000 . Uani d
C(3) 0.943(2) 0.3588(9) 0.319(2) 0.039(4) 1.000 . Uani d
C(4) 0.885(2) 0.3676(9) 0.483(2) 0.039(4) 1.000 . Uani d
C(5) 0.751(2) 0.4884(9) 0.226(2) 0.037(4) 1.000 . Uani d
C(6) 0.665(2) 0.5564(9) 0.134(2) 0.038(4) 1.000 . Uani d
C(7) 0.549(2) 0.6840(7) -0.114(2) 0.038(4) 1.000 . Uani d
C(8) 0.488(2) 0.6899(9) 0.044(2) 0.038(4) 1.000 . Uani d
C(9) 0.380(2) 0.8300(9) -0.296(2) 0.043(4) 1.000 . Uani d
C(10) 0.412(2) 0.8574(9) -0.066(2) 0.040(4) 1.000 . Uani d
C(11) 0.385(3) 0.904(1) -0.432(3) 0.082(7) 1.000 . Uani d
C(12) 0.574(2) 0.891(1) 0.054(3) 0.053(5) 1.000 . Uani d
H(1) 0.9877 0.1706 0.4271 0.082 1.000 . Uiso c
H(2) 1.1678 0.1673 0.4940 0.082 1.000 . Uiso c
H(3) 1.1780 0.2754 0.7351 0.091 1.000 . Uiso c
H(4) 1.1055 0.1929 0.7843 0.091 1.000 . Uiso c
H(5) 0.2786 0.8069 -0.3527 0.054 1.000 . Uiso c
H(6) 0.3380 0.9035 -0.0696 0.047 1.000 . Uiso c
H(7) 0.3957 0.9560 -0.3564 0.091 1.000 . Uiso c
H(8) 0.4766 0.8971 -0.4772 0.091 1.000 . Uiso c
H(9) 0.2967 0.9060 -0.5545 0.091 1.000 . Uiso c
H(10) 0.5913 0.8950 0.2002 0.063 1.000 . Uiso c
H(11) 0.6518 0.8560 0.0284 0.063 1.000 . Uiso c
H(12) 0.5848 0.9486 0.0054 0.063 1.000 . Uiso c

loop_
_atom_site_aniso_label
_atom_site_aniso_U_11
_atom_site_aniso_U_22
_atom_site_aniso_U_33
_atom_site_aniso_U_12
_atom_site_aniso_U_13
_atom_site_aniso_U_23
S(1) 0.075(3) 0.077(3) 0.063(3) 0.043(3) 0.046(3) 0.034(2)
S(2) 0.075(3) 0.059(3) 0.041(2) 0.016(2) 0.031(2) 0.021(2)
S(3) 0.059(3) 0.045(2) 0.050(2) 0.018(2) 0.038(2) 0.019(2)
S(4) 0.064(3) 0.041(2) 0.036(2) 0.012(2) 0.030(2) 0.007(2)
S(5) 0.066(3) 0.032(2) 0.047(2) 0.018(2) 0.038(2) 0.010(2)
S(6) 0.065(3) 0.038(2) 0.045(2) 0.008(2) 0.037(2) 0.006(2)
S(7) 0.068(3) 0.039(2) 0.044(2) 0.020(2) 0.035(2) 0.011(2)
S(8) 0.068(3) 0.045(2) 0.076(3) 0.015(2) 0.055(3) 0.008(2)
P(1) 0.055(4) 0.048(4) 0.081(5) 0.011(3) 0.043(4) 0.011(3)
F(1) 0.23(2) 0.14(2) 0.20(2) 0.11(2) 0.14(2) 0.10(1)
F(2) 0.14(1) 0.15(1) 0.13(1) 0.02(1) 0.11(1) 0.02(1)
F(3) 0.12(1) 0.22(2) 0.14(1) -0.07(1) 0.07(1) -0.04(1)
C(1) 0.07(1) 0.05(1) 0.06(1) 0.028(9) 0.02(1) 0.017(8)
C(2) 0.06(1) 0.10(2) 0.06(1) 0.04(1) 0.03(1) 0.05(1)
C(3) 0.038(9) 0.043(9) 0.040(8) 0.005(7) 0.019(7) 0.013(7)
C(4) 0.046(9) 0.045(9) 0.031(7) -0.002(7) 0.019(7) -0.003(6)
C(5) 0.052(9) 0.034(8) 0.031(7) -0.005(7) 0.021(7) 0.005(6)
C(6) 0.053(9) 0.028(7) 0.040(7) 0.005(7) 0.026(7) 0.001(6)
C(7) 0.07(1) 0.015(7) 0.037(7) 0.014(6) 0.028(8) 0.006(5)
C(8) 0.050(9) 0.029(7) 0.044(8) 0.017(6) 0.027(7) 0.004(6)
C(9) 0.05(1) 0.046(9) 0.028(7) 0.020(7) 0.004(7) 0.002(6)
C(10) 0.05(1) 0.037(8) 0.043(8) 0.011(7) 0.026(8) 0.003(6)
C(11) 0.14(2) 0.04(1) 0.06(1) 0.05(1) 0.04(1) 0.015(8)
C(12) 0.05(1) 0.05(1) 0.049(9) -0.006(8) 0.011(8) -0.010(7)

loop_
_atom_type_symbol
_atom_type_oxidation_number
_atom_type_number_in_cell
_atom_type_scat_dispersion_real
_atom_type_scat_dispersion_imag
_atom_type_scat_source
C 0 24 0.002 0.002
;International Tables for Crystallography
(1992, Vol. C, Table 6.1.1.2)
;
H 0 24 0.000 0.000
;International Tables for Crystallography
(1992, Vol. C, Table 6.1.1.2)
;
P 0 1 0.090 0.095
;International Tables for Crystallography
(1992, Vol. C, Table 6.1.1.2)
;
S 0 16 0.110 0.124
;International Tables for Crystallography
(1992, Vol. C, Table 6.1.1.2)
;
F 0 6 0.014 0.010
;International Tables for Crystallography
(1992, Vol. C, Table 6.1.1.2)
;

loop_
_geom_angle_atom_site_label_1
_geom_angle_atom_site_label_2
_geom_angle_atom_site_label_3
_geom_angle
_geom_angle_site_symmetry_1
_geom_angle_site_symmetry_2
_geom_angle_site_symmetry_3
_geom_angle_publ_flag
C(1) S(1) C(3) 102.2(6) . . . ?
C(2) S(2) C(4) 102.0(6) . . . ?
C(3) S(3) C(5) 96.6(5) . . . ?
C(4) S(4) C(5) 95.8(6) . . . ?
C(6) S(5) C(7) 95.9(5) . . . ?
C(6) S(6) C(8) 95.2(5) . . . ?
C(7) S(7) C(9) 102.7(5) . . . ?
C(8) S(8) C(10) 100.0(5) . . . ?
F(1) P(1) F(1) 180.00 . . . ?
F(1) P(1) F(2) 90.7(7) . . . ?
F(1) P(1) F(2) 89.3(7) . . . ?
F(1) P(1) F(3) 89.8(9) . . . ?
F(1) P(1) F(3) 90.2(9) . . . ?
F(1) P(1) F(2) 89.3(7) 2_775 2_775 2_775 ?
F(1) P(1) F(2) 90.7(7) 2_775 2_775 2_775 ?
F(1) P(1) F(3) 90.2(9) 2_775 2_775 2_775 ?
F(1) P(1) F(3) 89.8(9) 2_775 2_775 2_775 ?
F(2) P(1) F(2) 180.00 . . . ?
F(2) P(1) F(3) 90.1(7) . . . ?
F(2) P(1) F(3) 89.9(7) . . . ?
F(2) P(1) F(3) 89.9(7) 2_775 2_775 2_775 ?
F(2) P(1) F(3) 90.1(7) 2_775 2_775 2_775 ?
F(3) P(1) F(3) 180.0000(1) . . . ?
S(1) C(1) C(2) 115(1) . . . ?
S(1) C(1) H(1) 109.2 . . . no
S(1) C(1) H(2) 106.0 . . . no
C(2) C(1) H(1) 109.0 . . . no
C(2) C(1) H(2) 108.9 . . . no
H(1) C(1) H(2) 108.2 . . . no
S(2) C(2) C(1) 117(1) . . . ?
S(2) C(2) H(3) 108.4 . . . no
S(2) C(2) H(4) 110.6 . . . no
C(1) C(2) H(3) 106.9 . . . no
C(1) C(2) H(4) 108.7 . . . no
H(3) C(2) H(4) 104.7 . . . no
S(1) C(3) S(3) 115.8(6) . . . ?
S(1) C(3) C(4) 128.8(9) . . . ?
S(3) C(3) C(4) 115.5(9) . . . ?
S(2) C(4) S(4) 115.0(6) . . . ?
S(2) C(4) C(3) 127(1) . . . ?
S(4) C(4) C(3) 117.7(9) . . . ?
S(3) C(5) S(4) 114.3(7) . . . ?
S(3) C(5) C(6) 122.8(8) . . . ?
S(4) C(5) C(6) 122.8(8) . . . ?
S(5) C(6) S(6) 114.5(7) . . . ?
S(5) C(6) C(5) 121.6(8) . . . ?
S(6) C(6) C(5) 123.9(8) . . . ?
S(5) C(7) S(7) 114.7(6) . . . ?
S(5) C(7) C(8) 115.6(8) . . . ?
S(7) C(7) C(8) 129.7(8) . . . ?
S(6) C(8) S(8) 115.1(6) . . . ?
S(6) C(8) C(7) 118.6(8) . . . ?
S(8) C(8) C(7) 126.3(8) . . . ?
S(7) C(9) C(10) 112.8(8) . . . ?
S(7) C(9) C(11) 106.5(9) . . . ?
S(7) C(9) H(5) 108.7 . . . no
C(10) C(9) C(11) 112(1) . . . ?
C(10) C(9) H(5) 110.4 . . . no
C(11) C(9) H(5) 106.3 . . . no
S(8) C(10) C(9) 109.3(9) . . . ?
S(8) C(10) C(12) 111.0(9) . . . ?
S(8) C(10) H(6) 105.7 . . . no
C(9) C(10) C(12) 117(1) . . . ?
C(9) C(10) H(6) 106.0 . . . no
C(12) C(10) H(6) 106.7 . . . no
C(9) C(11) H(7) 110.9 . . . no
C(9) C(11) H(8) 108.2 . . . no
C(9) C(11) H(9) 111.3 . . . no
H(7) C(11) H(8) 107.5 . . . no
H(7) C(11) H(9) 111.5 . . . no
H(8) C(11) H(9) 107.3 . . . no
C(10) C(12) H(10) 111.8 . . . no
C(10) C(12) H(11) 110.3 . . . no
C(10) C(12) H(12) 110.0 . . . no
H(10) C(12) H(11) 109.7 . . . no
H(10) C(12) H(12) 107.8 . . . no
H(11) C(12) H(12) 107.0 . . . no

loop_
_geom_bond_atom_site_label_1
_geom_bond_atom_site_label_2
_geom_bond_distance
_geom_bond_publ_flag
S(1) C(1) 1.80(1) ?
S(1) C(3) 1.73(1) ?
S(2) C(2) 1.78(1) ?
S(2) C(4) 1.74(1) ?
S(3) C(3) 1.74(1) ?
S(3) C(5) 1.73(1) ?
S(4) C(4) 1.72(1) ?
S(4) C(5) 1.75(1) ?
S(5) C(6) 1.75(1) ?
S(5) C(7) 1.75(1) ?
S(6) C(6) 1.74(1) ?
S(6) C(8) 1.73(1) ?
S(7) C(7) 1.73(1) ?
S(7) C(9) 1.84(1) ?
S(8) C(8) 1.76(1) ?
S(8) C(10) 1.83(1) ?
P(1) F(1) 1.53(1) ?
P(1) F(1) 1.53(1) ?
P(1) F(2) 1.555(9) ?
P(1) F(2) 1.555(9) ?
P(1) F(3) 1.56(1) ?
P(1) F(3) 1.56(1) ?
C(1) C(2) 1.47(2) ?
C(1) H(1) 0.92 no
C(1) H(2) 0.99 no
C(2) H(3) 1.00 no
C(2) H(4) 0.96 no
C(3) C(4) 1.38(1) ?
C(5) C(6) 1.34(1) ?
C(7) C(8) 1.35(1) ?
C(9) C(10) 1.53(2) ?
C(9) C(11) 1.51(2) ?
C(9) H(5) 0.95 no
C(10) C(12) 1.53(2) ?
C(10) H(6) 0.97 no
C(11) H(7) 0.94 no
C(11) H(8) 0.99 no
C(11) H(9) 0.94 no
C(12) H(10) 0.94 no
C(12) H(11) 0.95 no
C(12) H(12) 0.98 no

loop_
_geom_contact_atom_site_label_1
_geom_contact_atom_site_label_2
_geom_contact_distance
_geom_contact_site_symmetry_2
_geom_contact_publ_flag
S(1) S(5) 3.566(5) 2_765 no
S(2) H(5) 2.9627 2_665 no
S(2) S(8) 3.585(5) 2_666 no
S(8) F(1) 3.35(1) 1_455 no
F(1) H(9) 2.6539 1_656 no
F(1) H(6) 2.7917 1_655 no
F(1) H(4) 2.8125 2_766 no
F(1) C(10) 3.51(2) 1_655 no
F(1) C(2) 3.54(2) 2_766 no
F(1) C(11) 3.58(3) 1_656 no
F(2) H(6) 2.7461 2_675 no
F(2) H(4) 3.0215 2_766 no
F(2) C(12) 3.50(2) . no
F(3) H(2) 2.9207 2_765 no
F(3) H(11) 2.9763 . no
F(3) H(9) 2.9777 2_674 no
F(3) H(12) 2.9829 . no
F(3) C(12) 3.45(2) . no
F(3) C(1) 3.47(2) 2_765 no
C(1) H(5) 3.0561 2_665 no
C(2) H(11) 2.9302 2_766 no
C(6) H(3) 2.9997 2_766 no
C(6) C(6) 3.46(3) 2_665 no
C(7) H(3) 2.9867 2_766 no
C(8) H(3) 2.9652 2_766 no
C(10) H(12) 3.0569 2_675 no
C(12) H(12) 2.8307 2_675 no
C(12) H(4) 3.0432 2_766 no
H(1) H(5) 2.3303 2_665 no
H(2) H(10) 2.6440 2_766 no
H(4) H(11) 2.2765 2_766 no
H(6) H(12) 2.4239 2_675 no
H(7) H(10) 2.5319 2_675 no
H(12) H(12) 2.1936 2_675 no

loop_
_geom_torsion_atom_site_label_1
_geom_torsion_atom_site_label_2
_geom_torsion_atom_site_label_3
_geom_torsion_atom_site_label_4
_geom_torsion
_geom_torsion_publ_flag
S(1) C(1) C(2) S(2) 66(2) no
S(1) C(3) S(3) C(5) 177.6(8) no
S(1) C(3) C(4) S(2) -3(2) no
S(1) C(3) C(4) S(4) -179.6(8) no
S(2) C(4) S(4) C(5) -175.2(7) no
S(2) C(4) C(3) S(3) 176.8(7) no
S(3) C(3) S(1) C(1) -166.3(8) no
S(3) C(3) C(4) S(4) -0(1) no
S(3) C(5) S(4) C(4) -3.3(8) no
S(3) C(5) C(6) S(5) 1(2) no
S(3) C(5) C(6) S(6) -178.4(7) no
S(4) C(4) S(2) C(2) -168.8(9) no
S(4) C(5) S(3) C(3) 3.3(8) no
S(4) C(5) C(6) S(5) 177.1(7) no
S(4) C(5) C(6) S(6) -2(2) no
S(5) C(6) S(6) C(8) -2.8(8) no
S(5) C(7) S(7) C(9) 175.9(7) no
S(5) C(7) C(8) S(6) 3(2) no
S(5) C(7) C(8) S(8) -179.1(8) no
S(6) C(6) S(5) C(7) 3.9(8) no
S(6) C(8) S(8) C(10) 153.2(7) no
S(6) C(8) C(7) S(7) -178.3(8) no
S(7) C(7) S(5) C(6) 176.9(8) no
S(7) C(7) C(8) S(8) -0(2) no
S(7) C(9) C(10) S(8) -73(1) no
S(7) C(9) C(10) C(12) 55(1) no
S(8) C(8) S(6) C(6) -178.4(8) no
S(8) C(10) C(9) C(11) 167(1) no
C(1) S(1) C(3) C(4) 13(2) no
C(1) C(2) S(2) C(4) -46(1) no
C(2) S(2) C(4) C(3) 14(1) no
C(2) C(1) S(1) C(3) -44(1) no
C(3) S(3) C(5) C(6) 180(1) no
C(3) C(4) S(4) C(5) 2(1) no
C(4) S(4) C(5) C(6) -180(1) no
C(4) C(3) S(3) C(5) -2(1) no
C(5) C(6) S(5) C(7) -176(1) no
C(5) C(6) S(6) C(8) 177(1) no
C(6) S(5) C(7) C(8) -4(1) no
C(6) S(6) C(8) C(7) 0(1) no
C(7) S(7) C(9) C(10) 41(1) no
C(7) S(7) C(9) C(11) 164(1) no
C(7) C(8) S(8) C(10) -25(1) no
C(8) S(8) C(10) C(9) 60.2(9) no
C(8) S(8) C(10) C(12) -70.8(9) no
C(8) C(7) S(7) C(9) -3(1) no
C(11) C(9) C(10) C(12) -65(2) no
